data_1507651
loop_
_publ_author_name
'Paton, Andrew S.'
'Lough, Alan J.'
'Bender, Timothy P.'

_publ_section_title
;
 One Well-Placed Methyl Group Increases the Solubility of Phenoxy
 Boronsubphthalocyanine Two Orders of Magnitude
;
_journal_issue 18
_journal_name_full 'Industrial &amp; Engineering Chemistry Research'
_journal_page_first 6290
_journal_paper_doi 10.1021/ie202998f
_journal_volume 51
_journal_year 2012
_chemical_formula_moiety 'C32 H21 B N6 O, C6 H6'
_chemical_formula_sum 'C38 H27 B N6 O'
_chemical_formula_weight 594.47
_chemical_name_systematic
; 
 ? 
;
_space_group_IT_number 14
_symmetry_cell_setting monoclinic
_symmetry_space_group_name_Hall '-P 2ybc'
_symmetry_space_group_name_H-M 'P 1 21/c 1'
_atom_sites_solution_hydrogens geom
_atom_sites_solution_primary direct
_atom_sites_solution_secondary difmap
_audit_creation_method SHELXL-97
_cell_angle_alpha 90.00
_cell_angle_beta 90.754(2)
_cell_angle_gamma 90.00
_cell_formula_units_Z 4
_cell_length_a 12.3006(4)
_cell_length_b 13.8287(7)
_cell_length_c 17.4739(7)
_cell_measurement_reflns_used 15799
_cell_measurement_temperature 150(1)
_cell_measurement_theta_max 25.0
_cell_measurement_theta_min 2.8
_cell_volume 2972.1(2)
_computing_cell_refinement 'Denzo-SMN (Otwinowski & Minor, 1997)'
_computing_data_collection 'Collect (Nonius B.V., 1997-2002)'
_computing_data_reduction Denzo-SMN
_computing_molecular_graphics 'PLATON (Spek, 2009)'
_computing_publication_material 'SHELXTL V6.1'
_computing_structure_refinement 'SHELXTL V6.1 (Sheldrick, 2008)'
_computing_structure_solution 'SIR-92 (Altomare et al., 1994)'
_diffrn_ambient_temperature 150(1)
_diffrn_detector_area_resol_mean 9
_diffrn_measured_fraction_theta_full 0.994
_diffrn_measured_fraction_theta_max 0.994
_diffrn_measurement_device_type 'Nonius KappaCCD'
_diffrn_measurement_method '\f scans and \w scans with \k offsets'
_diffrn_radiation_monochromator graphite
_diffrn_radiation_source 'fine-focus sealed tube'
_diffrn_radiation_type MoK\a
_diffrn_radiation_wavelength 0.71073
_diffrn_reflns_av_R_equivalents 0.0766
_diffrn_reflns_av_sigmaI/netI 0.0945
_diffrn_reflns_limit_h_max 14
_diffrn_reflns_limit_h_min -14
_diffrn_reflns_limit_k_max 16
_diffrn_reflns_limit_k_min -16
_diffrn_reflns_limit_l_max 20
_diffrn_reflns_limit_l_min -15
_diffrn_reflns_number 15799
_diffrn_reflns_theta_full 25.00
_diffrn_reflns_theta_max 25.00
_diffrn_reflns_theta_min 2.76
_exptl_absorpt_coefficient_mu 0.082
_exptl_absorpt_correction_T_max 0.994
_exptl_absorpt_correction_T_min 0.880
_exptl_absorpt_correction_type multi-scan
_exptl_absorpt_process_details
;
multi-scan from symmetry-related measurements 
 Sortav (Blessing 1995)
;
_exptl_crystal_colour red
_exptl_crystal_density_diffrn 1.329
_exptl_crystal_density_method 'not measured'
_exptl_crystal_description plate
_exptl_crystal_F_000 1240
_exptl_crystal_size_max 0.18
_exptl_crystal_size_mid 0.18
_exptl_crystal_size_min 0.10
_refine_diff_density_max 0.551
_refine_diff_density_min -0.281
_refine_diff_density_rms 0.072
_refine_ls_extinction_method none
_refine_ls_goodness_of_fit_ref 1.023
_refine_ls_hydrogen_treatment constr
_refine_ls_matrix_type full
_refine_ls_number_parameters 449
_refine_ls_number_reflns 5201
_refine_ls_number_restraints 12
_refine_ls_restrained_S_all 1.022
_refine_ls_R_factor_all 0.1557
_refine_ls_R_factor_gt 0.0735
_refine_ls_shift/su_max 0.003
_refine_ls_shift/su_mean 0.000
_refine_ls_structure_factor_coef Fsqd
_refine_ls_weighting_details 'calc w=1/[\s^2^(Fo^2^)+(0.1270P)^2^] where P=(Fo^2^+2Fc^2^)/3'
_refine_ls_weighting_scheme calc
_refine_ls_wR_factor_gt 0.1759
_refine_ls_wR_factor_ref 0.2322
_reflns_number_gt 2652
_reflns_number_total 5201
_reflns_threshold_expression I>2\s(I)
_cod_data_source_file ie202998f_si_005.cif
_cod_data_source_block 3b-benzene-solvate-k1003
_cod_depositor_comments
;
The following automatic conversions were performed:

'_symmetry_cell_setting' value 'Monoclinic' changed to 'monoclinic'
according to /home/saulius/struct/CIF-dictionaries/cif_core.dic
dictionary named 'cif_core.dic' version 2.4.1 from 2010-06-29.

Automatic conversion script
Id: cif_fix_values 1715 2011-07-08 13:25:40Z adriana 
;
_cod_original_sg_symbol_H-M 'P 21/c'
_cod_database_code 1507651

loop_
_symmetry_equiv_pos_as_xyz
'x, y, z'
'-x, y+1/2, -z+1/2'
'-x, -y, -z'
'x, -y-1/2, z-1/2'

loop_
_atom_site_label
_atom_site_type_symbol
_atom_site_fract_x
_atom_site_fract_y
_atom_site_fract_z
_atom_site_U_iso_or_equiv
_atom_site_adp_type
_atom_site_occupancy
_atom_site_symmetry_multiplicity
_atom_site_calc_flag
_atom_site_refinement_flags
_atom_site_disorder_assembly
_atom_site_disorder_group
O1 O 0.80285(18) 0.49817(16) 0.36730(13) 0.0310(6) Uani 1 1 d . . .
N1 N 0.8358(2) 0.58583(19) 0.24971(15) 0.0271(7) Uani 1 1 d . . .
N2 N 0.9866(2) 0.5032(2) 0.19670(16) 0.0305(8) Uani 1 1 d . . .
N3 N 0.8311(2) 0.41657(19) 0.23981(15) 0.0267(7) Uani 1 1 d . . .
N4 N 0.6609(2) 0.3397(2) 0.21487(17) 0.0327(8) Uani 1 1 d . . .
N5 N 0.6692(2) 0.50225(19) 0.25881(15) 0.0268(7) Uani 1 1 d . . .
N6 N 0.6675(2) 0.6725(2) 0.23947(17) 0.0338(8) Uani 1 1 d . . .
C1 C 0.7775(3) 0.6686(3) 0.2355(2) 0.0324(9) Uani 1 1 d . . .
C2 C 0.8523(3) 0.7347(3) 0.1989(2) 0.0334(9) Uani 1 1 d . . .
C3 C 0.8384(3) 0.8286(3) 0.1721(2) 0.0411(10) Uani 1 1 d . . .
H3A H 0.7737 0.8636 0.1819 0.049 Uiso 1 1 calc R . .
C4 C 0.9211(3) 0.8693(3) 0.1309(2) 0.0491(11) Uani 1 1 d . . .
H4A H 0.9140 0.9339 0.1131 0.059 Uiso 1 1 calc R . .
C5 C 1.0162(3) 0.8170(3) 0.1147(2) 0.0425(10) Uani 1 1 d . . .
H5A H 1.0717 0.8467 0.0856 0.051 Uiso 1 1 calc R . .
C6 C 1.0303(3) 0.7235(3) 0.1404(2) 0.0368(10) Uani 1 1 d . . .
H6A H 1.0941 0.6881 0.1286 0.044 Uiso 1 1 calc R . .
C7 C 0.9487(3) 0.6823(3) 0.1840(2) 0.0315(9) Uani 1 1 d . . .
C8 C 0.9341(3) 0.5852(3) 0.21361(19) 0.0294(9) Uani 1 1 d . . .
C9 C 0.9319(3) 0.4200(3) 0.20596(19) 0.0287(9) Uani 1 1 d . . .
C10 C 0.9453(3) 0.3274(3) 0.1678(2) 0.0312(9) Uani 1 1 d . . .
C11 C 1.0317(3) 0.2884(3) 0.1271(2) 0.0356(9) Uani 1 1 d . . .
H11A H 1.0990 0.3218 0.1235 0.043 Uiso 1 1 calc R . .
C12 C 1.0165(3) 0.2002(3) 0.0924(2) 0.0430(10) Uani 1 1 d . . .
H12A H 1.0750 0.1712 0.0659 0.052 Uiso 1 1 calc R . .
C13 C 0.9163(3) 0.1520(3) 0.0954(2) 0.0457(11) Uani 1 1 d . . .
H13A H 0.9077 0.0920 0.0695 0.055 Uiso 1 1 calc R . .
C14 C 0.8304(3) 0.1896(3) 0.1351(2) 0.0388(10) Uani 1 1 d . . .
H14A H 0.7629 0.1563 0.1370 0.047 Uiso 1 1 calc R . .
C15 C 0.8446(3) 0.2776(3) 0.1724(2) 0.0317(9) Uani 1 1 d . . .
C16 C 0.7708(3) 0.3395(2) 0.2143(2) 0.0306(9) Uani 1 1 d . . .
C17 C 0.6122(3) 0.4231(3) 0.23329(19) 0.0292(9) Uani 1 1 d . . .
C18 C 0.5035(3) 0.4587(3) 0.21479(19) 0.0317(9) Uani 1 1 d . . .
C19 C 0.4088(3) 0.4121(3) 0.1895(2) 0.0386(10) Uani 1 1 d . . .
H19A H 0.4064 0.3438 0.1834 0.046 Uiso 1 1 calc R . .
C20 C 0.3189(3) 0.4686(3) 0.1736(2) 0.0470(11) Uani 1 1 d . . .
H20A H 0.2535 0.4384 0.1567 0.056 Uiso 1 1 calc R . .
C21 C 0.3214(3) 0.5687(3) 0.1816(2) 0.0488(11) Uani 1 1 d . . .
H21A H 0.2574 0.6051 0.1710 0.059 Uiso 1 1 calc R . .
C22 C 0.4144(3) 0.6163(3) 0.2047(2) 0.0392(10) Uani 1 1 d . . .
H22A H 0.4163 0.6848 0.2083 0.047 Uiso 1 1 calc R . .
C23 C 0.5059(3) 0.5609(3) 0.22260(19) 0.0309(9) Uani 1 1 d . . .
C24 C 0.6156(3) 0.5876(3) 0.2454(2) 0.0294(9) Uani 1 1 d . . .
C25 C 0.7335(3) 0.4520(3) 0.4166(2) 0.0351(9) Uani 1 1 d . . .
C26 C 0.7000(3) 0.5014(2) 0.4806(2) 0.0301(9) Uani 1 1 d . . .
H26A H 0.7256 0.5655 0.4886 0.036 Uiso 1 1 calc R . .
C27 C 0.6302(3) 0.4612(3) 0.5337(2) 0.0379(10) Uani 1 1 d . . .
C28 C 0.5928(3) 0.3659(3) 0.5221(2) 0.0409(10) Uani 1 1 d . . .
C29 C 0.6285(3) 0.3162(3) 0.4581(2) 0.0411(10) Uani 1 1 d . . .
H29A H 0.6040 0.2518 0.4499 0.049 Uiso 1 1 calc R . .
C30 C 0.6985(3) 0.3573(3) 0.4060(2) 0.0378(10) Uani 1 1 d . . .
H30A H 0.7225 0.3210 0.3633 0.045 Uiso 1 1 calc R . .
C31 C 0.5954(3) 0.5175(3) 0.6024(2) 0.0462(11) Uani 1 1 d . . .
H31A H 0.6192 0.5848 0.5974 0.069 Uiso 1 1 calc R . .
H31B H 0.6283 0.4891 0.6486 0.069 Uiso 1 1 calc R . .
H31C H 0.5161 0.5154 0.6062 0.069 Uiso 1 1 calc R . .
C32 C 0.5161(3) 0.3180(3) 0.5773(2) 0.0501(11) Uani 1 1 d . . .
H32A H 0.4913 0.2562 0.5560 0.075 Uiso 1 1 calc R . .
H32B H 0.4533 0.3602 0.5856 0.075 Uiso 1 1 calc R . .
H32C H 0.5540 0.3066 0.6262 0.075 Uiso 1 1 calc R . .
B1 B 0.7859(3) 0.4988(3) 0.2846(2) 0.0298(10) Uani 1 1 d . . .
C1S C 0.783(2) 0.452(2) 0.0232(11) 0.086(7) Uani 0.50 1 d PG A 1
H1S H 0.8166 0.3910 0.0162 0.103 Uiso 0.50 1 calc PR A 1
C2S C 0.672(2) 0.4571(14) 0.0371(12) 0.086(7) Uani 0.50 1 d PG A 1
H2S H 0.6304 0.3995 0.0397 0.104 Uiso 0.50 1 calc PR A 1
C3S C 0.6230(10) 0.5461(13) 0.0472(10) 0.068(5) Uani 0.50 1 d PG A 1
H3S H 0.5472 0.5496 0.0568 0.081 Uiso 0.50 1 calc PR A 1
C4S C 0.6840(14) 0.6301(8) 0.0434(9) 0.057(4) Uani 0.50 1 d PG A 1
H4S H 0.6502 0.6911 0.0504 0.068 Uiso 0.50 1 calc PR A 1
C5S C 0.7944(16) 0.6250(18) 0.0295(13) 0.059(5) Uani 0.50 1 d PG A 1
H5S H 0.8363 0.6826 0.0268 0.071 Uiso 0.50 1 calc PR A 1
C6S C 0.8438(15) 0.536(3) 0.0193(13) 0.080(8) Uani 0.50 1 d PG A 1
H6S H 0.9195 0.5325 0.0098 0.096 Uiso 0.50 1 calc PR A 1
C7S C 0.733(2) 0.4286(15) 0.0332(11) 0.095(8) Uani 0.50 1 d PGU B 2
H7S H 0.7269 0.3601 0.0330 0.114 Uiso 0.50 1 calc PR B 2
C8S C 0.6458(15) 0.483(3) 0.0462(13) 0.119(11) Uani 0.50 1 d PGU B 2
H8S H 0.5774 0.4540 0.0553 0.143 Uiso 0.50 1 calc PR B 2
C9S C 0.655(2) 0.580(3) 0.0464(11) 0.116(11) Uani 0.50 1 d PGU B 2
H9S H 0.5927 0.6189 0.0557 0.139 Uiso 0.50 1 calc PR B 2
C10S C 0.751(3) 0.6214(18) 0.0337(11) 0.096(9) Uani 0.50 1 d PGU B 2
H10S H 0.7574 0.6899 0.0338 0.116 Uiso 0.50 1 calc PR B 2
C11S C 0.8385(18) 0.5665(19) 0.0206(13) 0.076(7) Uani 0.50 1 d PGU B 2
H11S H 0.9069 0.5960 0.0116 0.091 Uiso 0.50 1 calc PR B 2
C12S C 0.8296(13) 0.4701(16) 0.0204(11) 0.073(6) Uani 0.50 1 d PGU B 2
H12S H 0.8916 0.4311 0.0112 0.088 Uiso 0.50 1 calc PR B 2

loop_
_atom_site_aniso_label
_atom_site_aniso_U_11
_atom_site_aniso_U_22
_atom_site_aniso_U_33
_atom_site_aniso_U_23
_atom_site_aniso_U_13
_atom_site_aniso_U_12
O1 0.0280(13) 0.0357(15) 0.0292(15) 0.0033(11) 0.0008(11) -0.0034(11)
N1 0.0271(16) 0.0261(18) 0.0280(17) 0.0009(13) 0.0005(13) -0.0003(14)
N2 0.0254(16) 0.035(2) 0.0307(18) -0.0019(14) 0.0002(13) 0.0000(15)
N3 0.0257(16) 0.0255(17) 0.0290(17) 0.0000(13) -0.0012(13) -0.0010(14)
N4 0.0295(17) 0.0327(19) 0.0359(19) -0.0003(15) 0.0041(13) -0.0019(15)
N5 0.0246(15) 0.0292(18) 0.0267(17) -0.0006(13) 0.0051(12) -0.0008(14)
N6 0.0310(18) 0.0314(19) 0.0391(19) -0.0004(15) 0.0044(14) 0.0002(15)
C1 0.030(2) 0.033(2) 0.034(2) 0.0000(18) 0.0007(16) 0.0012(19)
C2 0.034(2) 0.031(2) 0.035(2) 0.0012(18) -0.0004(16) -0.0075(19)
C3 0.039(2) 0.032(2) 0.051(3) 0.007(2) -0.0038(19) -0.004(2)
C4 0.055(3) 0.032(2) 0.060(3) 0.013(2) -0.005(2) -0.015(2)
C5 0.040(2) 0.047(3) 0.040(3) 0.009(2) -0.0005(18) -0.015(2)
C6 0.030(2) 0.043(3) 0.037(2) 0.0030(19) 0.0000(17) -0.0074(19)
C7 0.031(2) 0.032(2) 0.032(2) -0.0012(17) -0.0026(16) -0.0042(18)
C8 0.028(2) 0.033(2) 0.027(2) -0.0001(17) -0.0007(16) -0.0024(18)
C9 0.0238(19) 0.033(2) 0.029(2) 0.0029(17) 0.0007(15) 0.0024(17)
C10 0.034(2) 0.030(2) 0.030(2) 0.0024(17) -0.0008(16) 0.0032(18)
C11 0.033(2) 0.039(2) 0.035(2) 0.0026(19) 0.0011(17) 0.0060(19)
C12 0.046(3) 0.038(3) 0.045(3) -0.002(2) 0.0082(19) 0.013(2)
C13 0.061(3) 0.028(2) 0.048(3) -0.0078(19) 0.004(2) 0.004(2)
C14 0.037(2) 0.036(2) 0.043(3) -0.0004(19) 0.0027(18) 0.0014(19)
C15 0.033(2) 0.029(2) 0.033(2) 0.0021(18) -0.0022(16) 0.0015(18)
C16 0.032(2) 0.027(2) 0.033(2) 0.0013(17) 0.0020(16) -0.0025(18)
C17 0.027(2) 0.031(2) 0.030(2) 0.0008(17) 0.0029(15) -0.0058(18)
C18 0.029(2) 0.039(2) 0.028(2) -0.0006(18) 0.0052(15) -0.0008(19)
C19 0.033(2) 0.047(3) 0.036(2) -0.0065(19) 0.0028(17) -0.007(2)
C20 0.027(2) 0.065(3) 0.049(3) -0.009(2) -0.0053(18) -0.005(2)
C21 0.031(2) 0.067(3) 0.048(3) 0.000(2) -0.0048(19) 0.005(2)
C22 0.033(2) 0.044(2) 0.041(2) 0.0038(19) 0.0054(18) 0.005(2)
C23 0.0241(19) 0.039(2) 0.029(2) -0.0007(17) 0.0045(15) 0.0020(18)
C24 0.026(2) 0.030(2) 0.032(2) 0.0027(17) 0.0050(15) 0.0039(18)
C25 0.032(2) 0.038(2) 0.035(2) 0.0035(19) -0.0003(17) -0.0008(19)
C26 0.0295(19) 0.032(2) 0.029(2) 0.0004(17) -0.0023(16) 0.0002(17)
C27 0.034(2) 0.049(3) 0.030(2) 0.0049(19) -0.0009(17) 0.002(2)
C28 0.035(2) 0.046(3) 0.042(3) 0.006(2) 0.0010(18) 0.000(2)
C29 0.044(2) 0.039(2) 0.040(3) 0.006(2) 0.0026(19) -0.002(2)
C30 0.040(2) 0.041(3) 0.033(2) 0.0022(18) 0.0047(17) 0.0001(19)
C31 0.035(2) 0.067(3) 0.036(2) 0.002(2) 0.0020(18) 0.001(2)
C32 0.046(3) 0.059(3) 0.045(3) 0.005(2) 0.006(2) -0.005(2)
B1 0.026(2) 0.033(3) 0.030(2) 0.000(2) -0.0014(18) -0.001(2)
C1S 0.13(2) 0.081(12) 0.045(10) 0.013(10) -0.012(14) 0.022(15)
C2S 0.13(2) 0.100(12) 0.024(9) -0.003(10) -0.017(12) -0.069(12)
C3S 0.056(8) 0.099(12) 0.047(11) -0.026(9) 0.006(7) -0.030(8)
C4S 0.066(12) 0.055(7) 0.050(10) 0.002(6) 0.001(8) -0.003(7)
C5S 0.049(9) 0.082(11) 0.047(9) 0.023(8) -0.007(7) -0.015(8)
C6S 0.047(10) 0.13(2) 0.060(13) 0.022(14) 0.012(9) 0.004(11)
C7S 0.108(17) 0.106(12) 0.070(13) 0.047(10) -0.037(12) -0.053(10)
C8S 0.071(8) 0.23(3) 0.056(15) 0.07(2) 0.005(9) -0.042(14)
C9S 0.111(15) 0.21(3) 0.032(11) 0.02(2) 0.015(14) 0.04(2)
C10S 0.14(3) 0.101(13) 0.044(12) -0.013(9) -0.025(18) 0.012(11)
C11S 0.075(12) 0.086(13) 0.066(13) 0.023(10) -0.042(10) -0.026(11)
C12S 0.066(8) 0.090(12) 0.064(11) 0.017(10) -0.025(8) -0.013(9)

loop_
_atom_type_symbol
_atom_type_description
_atom_type_scat_dispersion_real
_atom_type_scat_dispersion_imag
_atom_type_scat_source
C C 0.0033 0.0016 'International Tables Vol C Tables 4.2.6.8 and 6.1.1.4'
H H 0.0000 0.0000 'International Tables Vol C Tables 4.2.6.8 and 6.1.1.4'
B B 0.0013 0.0007 'International Tables Vol C Tables 4.2.6.8 and 6.1.1.4'
N N 0.0061 0.0033 'International Tables Vol C Tables 4.2.6.8 and 6.1.1.4'
O O 0.0106 0.0060 'International Tables Vol C Tables 4.2.6.8 and 6.1.1.4'

loop_
_geom_angle_atom_site_label_1
_geom_angle_atom_site_label_2
_geom_angle_atom_site_label_3
_geom_angle
C25 O1 B1 122.8(3)
C8 N1 C1 112.6(3)
C8 N1 B1 123.7(3)
C1 N1 B1 122.2(3)
C8 N2 C9 117.1(3)
C16 N3 C9 111.9(3)
C16 N3 B1 124.0(3)
C9 N3 B1 122.8(3)
C17 N4 C16 117.0(3)
C24 N5 C17 112.9(3)
C24 N5 B1 122.3(3)
C17 N5 B1 123.8(3)
C24 N6 C1 116.4(3)
N6 C1 N1 122.9(3)
N6 C1 C2 129.5(3)
N1 C1 C2 105.8(3)
C3 C2 C7 121.0(3)
C3 C2 C1 131.4(3)
C7 C2 C1 107.3(3)
C4 C3 C2 118.1(4)
C3 C4 C5 121.2(4)
C6 C5 C4 121.2(4)
C5 C6 C7 118.3(4)
C6 C7 C2 120.3(3)
C6 C7 C8 131.9(3)
C2 C7 C8 107.5(3)
N2 C8 N1 122.5(3)
N2 C8 C7 130.0(3)
N1 C8 C7 105.8(3)
N2 C9 N3 122.3(3)
N2 C9 C10 129.7(3)
N3 C9 C10 105.9(3)
C11 C10 C15 120.9(3)
C11 C10 C9 131.7(3)
C15 C10 C9 107.2(3)
C12 C11 C10 117.8(3)
C11 C12 C13 121.3(4)
C14 C13 C12 121.4(4)
C13 C14 C15 118.4(4)
C14 C15 C10 120.1(3)
C14 C15 C16 132.6(3)
C10 C15 C16 107.1(3)
N4 C16 N3 122.3(3)
N4 C16 C15 129.5(3)
N3 C16 C15 106.4(3)
N4 C17 N5 122.4(3)
N4 C17 C18 130.5(3)
N5 C17 C18 105.4(3)
C19 C18 C23 120.3(3)
C19 C18 C17 132.2(4)
C23 C18 C17 107.4(3)
C20 C19 C18 117.7(4)
C19 C20 C21 121.8(4)
C22 C21 C20 121.5(4)
C21 C22 C23 118.0(4)
C22 C23 C18 120.7(3)
C22 C23 C24 131.9(3)
C18 C23 C24 107.3(3)
N6 C24 N5 122.6(3)
N6 C24 C23 130.1(3)
N5 C24 C23 105.8(3)
O1 C25 C26 118.1(3)
O1 C25 C30 123.2(3)
C26 C25 C30 118.7(3)
C25 C26 C27 122.5(3)
C26 C27 C28 118.8(3)
C26 C27 C31 120.8(4)
C28 C27 C31 120.3(3)
C29 C28 C27 118.2(3)
C29 C28 C32 120.2(4)
C27 C28 C32 121.5(4)
C30 C29 C28 122.1(4)
C29 C30 C25 119.6(4)
O1 B1 N1 110.9(3)
O1 B1 N3 117.7(3)
N1 B1 N3 104.1(3)
O1 B1 N5 115.0(3)
N1 B1 N5 104.5(3)
N3 B1 N5 103.2(3)
C2S C1S C6S 120.0
C1S C2S C3S 120.0
C4S C3S C2S 120.0
C3S C4S C5S 120.0
C4S C5S C6S 120.0
C5S C6S C1S 120.0
C8S C7S C12S 120.0
C7S C8S C9S 120.0
C8S C9S C10S 120.0
C9S C10S C11S 120.0
C12S C11S C10S 120.0
C11S C12S C7S 120.0

loop_
_geom_bond_atom_site_label_1
_geom_bond_atom_site_label_2
_geom_bond_distance
O1 C25 1.377(4)
O1 B1 1.458(5)
N1 C8 1.371(4)
N1 C1 1.372(4)
N1 B1 1.485(5)
N2 C8 1.339(4)
N2 C9 1.344(4)
N3 C16 1.370(4)
N3 C9 1.381(4)
N3 B1 1.492(5)
N4 C17 1.341(4)
N4 C16 1.351(4)
N5 C24 1.370(4)
N5 C17 1.372(4)
N5 B1 1.499(5)
N6 C24 1.341(4)
N6 C1 1.357(4)
C1 C2 1.451(5)
C2 C3 1.391(5)
C2 C7 1.416(5)
C3 C4 1.374(5)
C4 C5 1.407(5)
C5 C6 1.379(5)
C6 C7 1.390(5)
C7 C8 1.451(5)
C9 C10 1.455(5)
C10 C11 1.395(5)
C10 C15 1.420(5)
C11 C12 1.374(5)
C12 C13 1.403(5)
C13 C14 1.373(5)
C14 C15 1.390(5)
C15 C16 1.454(5)
C17 C18 1.457(5)
C18 C19 1.399(5)
C18 C23 1.420(5)
C19 C20 1.380(5)
C20 C21 1.392(6)
C21 C22 1.376(5)
C22 C23 1.393(5)
C23 C24 1.450(5)
C25 C26 1.378(5)
C25 C30 1.390(5)
C26 C27 1.389(5)
C27 C28 1.409(5)
C27 C31 1.498(5)
C28 C29 1.388(5)
C28 C32 1.512(5)
C29 C30 1.384(5)
C1S C2S 1.385(11)
C1S C6S 1.385(11)
C2S C3S 1.385(11)
C3S C4S 1.385(11)
C4S C5S 1.385(11)
C5S C6S 1.385(11)
C7S C8S 1.338(12)
C7S C12S 1.338(12)
C8S C9S 1.338(12)
C9S C10S 1.338(12)
C10S C11S 1.338(12)
C11S C12S 1.338(12)
